data_2013061
loop_
_publ_author_name
'Baudron, Stephane A.'
'Batail, Patrick'

_publ_section_title
;Bis(tetraphenylphosphonium)
 bis[<i>cis</i>-1,2-bis(methoxycarbonyl)ethylenedithiolato-\k^2^<i>S</i>,<i>S</i>']nickelate(II)
 and bis(tetraphenylphosphonium)
 bis[<i>cis</i>-1,2-bis(methoxycarbonyl)ethylenedithiolato-\k^2^<i>S</i>,<i>S</i>']nickelate(III)
 iodide
;
_journal_issue 12
_journal_name_full 'Acta Crystallographica Section C'
_journal_page_first m575
_journal_page_last m577
_journal_paper_doi 10.1107/S0108270102019212
_journal_volume 58
_journal_year 2002
_chemical_formula_iupac '(C24 H20 P)2 [Ni (C6 H6 O4 S2)2] I'
_chemical_formula_moiety '2C24 H20 P + , C12 H12 O8 S4 Ni - , I -'
_chemical_formula_sum 'C60 H52 I Ni O8 P2 S4'
_chemical_formula_weight 1276.81
_chemical_name_systematic
;Bis(tetraphenylphosphonium)
bis(cis-1,2-dimethoxycarbonylethylenedithiolato-\k^2^S,S')nickelate(III)
 iodide
;
_space_group_IT_number 2
_symmetry_cell_setting triclinic
_symmetry_space_group_name_Hall '-P 1'
_symmetry_space_group_name_H-M 'P -1'
_audit_creation_method 'WinGX routine CIF_UPDATE'
_cell_angle_alpha 85.671(4)
_cell_angle_beta 77.541(4)
_cell_angle_gamma 80.240(4)
_cell_formula_units_Z 1
_cell_length_a 9.4071(3)
_cell_length_b 10.2501(6)
_cell_length_c 15.4642(7)
_cell_measurement_reflns_used 25
_cell_measurement_temperature 293(2)
_cell_measurement_theta_max 30
_cell_measurement_theta_min 2.2
_cell_volume 1433.75(12)
_computing_cell_refinement 'CAD-4 EXPRESS'
_computing_data_collection 'CAD-4 EXPRESS (Enraf Nonius, 1994)'
_computing_data_reduction 'XCAD4 (Harms & Wocadlo, 1995)'
_computing_molecular_graphics 'ORTEP-3 for Windows (Farrugia, 1997)'
_computing_publication_material 'WinGX (Farrugia, 1999)'
_computing_structure_refinement 'SHELXL97 (Sheldrick, 1997)'
_computing_structure_solution 'SHELXS97 (Sheldrick, 1997)'
_diffrn_measured_fraction_theta_full 0.999
_diffrn_measured_fraction_theta_max 0.999
_diffrn_measurement_device '\k-geometry diffractometer'
_diffrn_measurement_device_type 'Enraf-Nonius CAD-4'
_diffrn_measurement_method 'non-profiled \w/2\q'
_diffrn_radiation_type Mok\a
_diffrn_radiation_wavelength 0.71073
_diffrn_reflns_av_R_equivalents 0.017
_diffrn_reflns_limit_h_max 13
_diffrn_reflns_limit_h_min -13
_diffrn_reflns_limit_k_max 0
_diffrn_reflns_limit_k_min -14
_diffrn_reflns_limit_l_max 21
_diffrn_reflns_limit_l_min -21
_diffrn_reflns_number 8773
_diffrn_reflns_theta_full 29.98
_diffrn_reflns_theta_max 29.98
_diffrn_reflns_theta_min 2.25
_diffrn_standards_decay_% 14
_diffrn_standards_interval_time 120
_diffrn_standards_number 3
_exptl_absorpt_coefficient_mu 1.132
_exptl_absorpt_correction_T_max 0.601
_exptl_absorpt_correction_T_min 0.529
_exptl_absorpt_correction_type '\y scan'
_exptl_absorpt_process_details '(North et al., 1968)'
_exptl_crystal_colour 'dark red'
_exptl_crystal_density_diffrn 1.479
_exptl_crystal_density_meas ?
_exptl_crystal_density_method 'not measured'
_exptl_crystal_description prism
_exptl_crystal_F_000 651
_exptl_crystal_size_max 0.60
_exptl_crystal_size_mid 0.45
_exptl_crystal_size_min 0.45
_refine_diff_density_max 0.64
_refine_diff_density_min -0.63
_refine_ls_extinction_coef 0.0107(9)
_refine_ls_extinction_expression Fc^*^=kFc[1+0.001xFc^2^\l^3^/sin(2\q)]^-1/4^
_refine_ls_extinction_method 'SHELXL97 (Sheldrick, 1997)'
_refine_ls_goodness_of_fit_ref 1.035
_refine_ls_hydrogen_treatment constr
_refine_ls_matrix_type full
_refine_ls_number_parameters 347
_refine_ls_number_reflns 8343
_refine_ls_number_restraints 0
_refine_ls_restrained_S_all 1.035
_refine_ls_R_factor_gt 0.032
_refine_ls_shift/su_max 0.001
_refine_ls_structure_factor_coef Fsqd
_refine_ls_weighting_details 'calc w = 1/[\s^2^(Fo^2^)+(0.0550P)^2^+0.1901P] where P=(Fo^2^+2Fc^2^)/3'
_refine_ls_weighting_scheme calc
_refine_ls_wR_factor_ref 0.097
_reflns_number_gt 6177
_reflns_number_total 8343
_reflns_threshold_expression I>2\s(I)
_cod_data_source_file dn1015.cif
_cod_data_source_block II
_cod_depositor_comments
;
The following automatic conversions were performed:

'_exptl_crystal_density_meas' value 'not measured' was changed to '?'
- the value is perceived as not measured.

Automatic conversion script
Id: cif_fix_values 3008 2015-01-20 13:52:24Z robertas 
;
_cod_database_code 2013061
_cod_database_fobs_code 2013061

loop_
_symmetry_equiv_pos_as_xyz
'x, y, z'
'-x, -y, -z'

loop_
_atom_site_label
_atom_site_fract_x
_atom_site_fract_y
_atom_site_fract_z
_atom_site_U_iso_or_equiv
_atom_site_adp_type
_atom_site_calc_flag
_atom_site_refinement_flags
_atom_site_occupancy
_atom_site_disorder_assembly
_atom_site_disorder_group
_atom_site_type_symbol
Ni1 0.5 0.5 0.5 0.04538(9) Uani d S 1 . . Ni
S1 0.48213(7) 0.33171(6) 0.59101(4) 0.05556(14) Uani d . 1 . . S
S2 0.31822(6) 0.46590(6) 0.44680(4) 0.05254(13) Uani d . 1 . . S
C1 0.2992(3) 0.1470(2) 0.62311(13) 0.0534(5) Uani d . 1 . . C
C2 0.3332(2) 0.2718(2) 0.57202(13) 0.0476(4) Uani d . 1 . . C
C3 0.2567(2) 0.3324(2) 0.51033(13) 0.0466(4) Uani d . 1 . . C
C4 0.1219(2) 0.2856(2) 0.49898(14) 0.0510(5) Uani d . 1 . . C
C5 0.3067(4) -0.0814(3) 0.6084(2) 0.0818(8) Uani d . 1 . . C
H5B 0.3426 -0.1472 0.5646 0.123 Uiso calc R 1 . . H
H5C 0.2018 -0.0757 0.6274 0.123 Uiso calc R 1 . . H
H5D 0.3525 -0.1055 0.6583 0.123 Uiso calc R 1 . . H
C6 -0.0556(3) 0.3014(3) 0.4107(2) 0.0796(8) Uani d . 1 . . C
H6B -0.0826 0.3498 0.3595 0.119 Uiso calc R 1 . . H
H6C -0.136 0.3168 0.4608 0.119 Uiso calc R 1 . . H
H6D -0.0336 0.2085 0.3997 0.119 Uiso calc R 1 . . H
O1 0.2486(3) 0.1382(2) 0.70080(11) 0.0903(7) Uani d . 1 . . O
O2 0.34153(19) 0.04528(16) 0.57078(10) 0.0564(4) Uani d . 1 . . O
O3 0.0632(2) 0.2050(2) 0.54688(14) 0.0765(5) Uani d . 1 . . O
O4 0.07234(19) 0.3451(2) 0.42897(11) 0.0643(4) Uani d . 1 . . O
I1 0 0 0 0.05356(8) Uani d S 1 . . I
P1A 0.37232(5) 0.28774(4) 0.13461(3) 0.03201(9) Uani d . 1 . . P
C1A 0.53617(18) 0.32403(17) 0.16268(11) 0.0351(3) Uani d . 1 . . C
C2A 0.5487(2) 0.4519(2) 0.18164(14) 0.0464(4) Uani d . 1 . . C
H2A 0.4687 0.5195 0.1837 0.056 Uiso calc R 1 . . H
C3A 0.6802(3) 0.4781(2) 0.19748(17) 0.0587(5) Uani d . 1 . . C
H3A 0.6886 0.5632 0.2105 0.07 Uiso calc R 1 . . H
C4A 0.7990(2) 0.3772(3) 0.19391(15) 0.0570(5) Uani d . 1 . . C
H4A 0.8877 0.3951 0.2038 0.068 Uiso calc R 1 . . H
C5A 0.7872(2) 0.2509(3) 0.17591(16) 0.0566(5) Uani d . 1 . . C
H5A 0.8678 0.1838 0.1739 0.068 Uiso calc R 1 . . H
C6A 0.6562(2) 0.2228(2) 0.16073(14) 0.0477(4) Uani d . 1 . . C
H6A 0.6482 0.1369 0.1493 0.057 Uiso calc R 1 . . H
C7A 0.30157(18) 0.16271(17) 0.21234(11) 0.0360(3) Uani d . 1 . . C
C8A 0.3486(2) 0.1390(2) 0.29235(13) 0.0482(4) Uani d . 1 . . C
H8A 0.4174 0.1863 0.3047 0.058 Uiso calc R 1 . . H
C9A 0.2928(3) 0.0450(3) 0.35352(15) 0.0608(6) Uani d . 1 . . C
H9A 0.3266 0.0275 0.4061 0.073 Uiso calc R 1 . . H
C10A 0.1873(3) -0.0230(2) 0.33710(16) 0.0618(6) Uani d . 1 . . C
H10A 0.1496 -0.0855 0.3786 0.074 Uiso calc R 1 . . H
C11A 0.1381(3) 0.0020(2) 0.25901(17) 0.0578(5) Uani d . 1 . . C
H11A 0.0661 -0.0429 0.2482 0.069 Uiso calc R 1 . . H
C12A 0.1953(2) 0.0940(2) 0.19614(15) 0.0491(4) Uani d . 1 . . C
H12A 0.1624 0.1097 0.1432 0.059 Uiso calc R 1 . . H
C13A 0.41853(19) 0.23706(17) 0.02183(11) 0.0362(3) Uani d . 1 . . C
C14A 0.5597(2) 0.2402(2) -0.02781(13) 0.0478(4) Uani d . 1 . . C
H14A 0.6314 0.2651 -0.0022 0.057 Uiso calc R 1 . . H
C15A 0.5936(3) 0.2059(3) -0.11605(15) 0.0578(5) Uani d . 1 . . C
H15A 0.6881 0.2083 -0.1494 0.069 Uiso calc R 1 . . H
C16A 0.4889(3) 0.1687(2) -0.15422(14) 0.0534(5) Uani d . 1 . . C
H16A 0.5124 0.1467 -0.2134 0.064 Uiso calc R 1 . . H
C17A 0.3491(3) 0.1638(2) -0.10531(14) 0.0536(5) Uani d . 1 . . C
H17A 0.2788 0.1365 -0.131 0.064 Uiso calc R 1 . . H
C18A 0.3133(2) 0.1994(2) -0.01799(13) 0.0503(5) Uani d . 1 . . C
H18A 0.218 0.1983 0.0145 0.06 Uiso calc R 1 . . H
C19A 0.23460(18) 0.43363(17) 0.14420(11) 0.0357(3) Uani d . 1 . . C
C20A 0.1953(2) 0.5039(2) 0.06999(13) 0.0461(4) Uani d . 1 . . C
H20A 0.2372 0.4736 0.0135 0.055 Uiso calc R 1 . . H
C21A 0.0935(3) 0.6190(2) 0.08087(17) 0.0590(6) Uani d . 1 . . C
H21A 0.0664 0.6661 0.0316 0.071 Uiso calc R 1 . . H
C22A 0.0321(2) 0.6638(2) 0.16479(19) 0.0590(6) Uani d . 1 . . C
H22A -0.0357 0.7416 0.1717 0.071 Uiso calc R 1 . . H
C23A 0.0702(2) 0.5950(2) 0.23802(16) 0.0558(5) Uani d . 1 . . C
H23A 0.0278 0.6259 0.2943 0.067 Uiso calc R 1 . . H
C24A 0.1715(2) 0.4797(2) 0.22850(13) 0.0457(4) Uani d . 1 . . C
H24A 0.1975 0.433 0.2782 0.055 Uiso calc R 1 . . H

loop_
_atom_site_aniso_label
_atom_site_aniso_U_11
_atom_site_aniso_U_22
_atom_site_aniso_U_33
_atom_site_aniso_U_12
_atom_site_aniso_U_13
_atom_site_aniso_U_23
Ni1 0.0518(2) 0.04677(19) 0.04355(19) -0.01710(15) -0.01424(15) -0.00576(14)
S1 0.0666(3) 0.0598(3) 0.0505(3) -0.0248(3) -0.0247(2) 0.0028(2)
S2 0.0593(3) 0.0560(3) 0.0513(3) -0.0231(2) -0.0218(2) 0.0027(2)
C1 0.0621(13) 0.0688(13) 0.0346(9) -0.0257(11) -0.0099(8) -0.0002(9)
C2 0.0570(11) 0.0543(11) 0.0349(9) -0.0194(9) -0.0071(8) -0.0067(8)
C3 0.0499(10) 0.0551(11) 0.0384(9) -0.0190(9) -0.0069(8) -0.0073(8)
C4 0.0470(10) 0.0635(12) 0.0445(10) -0.0190(9) -0.0032(8) -0.0110(9)
C5 0.102(2) 0.0637(16) 0.088(2) -0.0340(15) -0.0281(17) 0.0170(14)
C6 0.0555(14) 0.115(2) 0.0801(18) -0.0287(15) -0.0209(13) -0.0252(17)
O1 0.1359(19) 0.1017(15) 0.0358(8) -0.0512(14) 0.0009(10) 0.0005(9)
O2 0.0717(10) 0.0541(8) 0.0455(8) -0.0211(7) -0.0100(7) 0.0035(6)
O3 0.0606(10) 0.0960(14) 0.0800(12) -0.0397(10) -0.0165(9) 0.0185(11)
O4 0.0585(9) 0.0941(13) 0.0509(9) -0.0331(9) -0.0187(7) -0.0012(8)
I1 0.05420(12) 0.04939(11) 0.06204(13) -0.01813(8) -0.01473(9) -0.00305(8)
P1A 0.03066(19) 0.0343(2) 0.03214(19) -0.00639(15) -0.00830(15) -0.00019(15)
C1A 0.0324(7) 0.0400(8) 0.0348(8) -0.0078(6) -0.0098(6) -0.0009(6)
C2A 0.0444(10) 0.0436(9) 0.0545(11) -0.0091(8) -0.0152(8) -0.0047(8)
C3A 0.0598(13) 0.0601(13) 0.0673(14) -0.0260(10) -0.0245(11) -0.0031(10)
C4A 0.0427(10) 0.0825(16) 0.0541(12) -0.0227(10) -0.0189(9) 0.0002(11)
C5A 0.0361(9) 0.0730(14) 0.0617(13) -0.0012(9) -0.0184(9) -0.0011(11)
C6A 0.0400(9) 0.0476(10) 0.0571(11) -0.0027(8) -0.0164(8) -0.0043(8)
C7A 0.0348(8) 0.0347(8) 0.0372(8) -0.0048(6) -0.0054(6) -0.0008(6)
C8A 0.0558(11) 0.0542(11) 0.0370(9) -0.0159(9) -0.0108(8) 0.0025(8)
C9A 0.0739(15) 0.0659(14) 0.0392(10) -0.0129(12) -0.0067(10) 0.0100(10)
C10A 0.0697(15) 0.0525(12) 0.0538(12) -0.0161(11) 0.0083(11) 0.0106(10)
C11A 0.0555(12) 0.0506(11) 0.0679(14) -0.0229(10) -0.0043(10) 0.0019(10)
C12A 0.0477(10) 0.0504(11) 0.0533(11) -0.0169(8) -0.0144(9) 0.0043(9)
C13A 0.0380(8) 0.0383(8) 0.0336(8) -0.0087(7) -0.0074(6) -0.0027(6)
C14A 0.0405(9) 0.0616(12) 0.0427(10) -0.0146(8) -0.0036(8) -0.0098(8)
C15A 0.0508(11) 0.0747(15) 0.0440(11) -0.0135(11) 0.0049(9) -0.0132(10)
C16A 0.0666(13) 0.0542(11) 0.0372(9) -0.0064(10) -0.0050(9) -0.0108(8)
C17A 0.0599(12) 0.0630(13) 0.0435(10) -0.0150(10) -0.0164(9) -0.0095(9)
C18A 0.0429(10) 0.0710(13) 0.0409(10) -0.0180(9) -0.0084(8) -0.0077(9)
C19A 0.0311(7) 0.0371(8) 0.0388(8) -0.0048(6) -0.0082(6) 0.0001(6)
C20A 0.0458(10) 0.0481(10) 0.0433(10) -0.0045(8) -0.0121(8) 0.0072(8)
C21A 0.0566(12) 0.0512(11) 0.0695(14) -0.0009(10) -0.0248(11) 0.0125(10)
C22A 0.0437(11) 0.0453(11) 0.0850(17) 0.0042(9) -0.0149(11) -0.0048(11)
C23A 0.0477(11) 0.0542(12) 0.0611(13) -0.0012(9) -0.0030(9) -0.0137(10)
C24A 0.0444(10) 0.0496(10) 0.0418(9) -0.0022(8) -0.0091(8) -0.0041(8)

loop_
_atom_type_symbol
_atom_type_description
_atom_type_scat_dispersion_real
_atom_type_scat_dispersion_imag
_atom_type_scat_source
C C 0.0033 0.0016 'International Tables Vol C Tables 4.2.6.8 and 6.1.1.4'
H H 0 0 'International Tables Vol C Tables 4.2.6.8 and 6.1.1.4'
O O 0.0106 0.006 'International Tables Vol C Tables 4.2.6.8 and 6.1.1.4'
P P 0.1023 0.0942 'International Tables Vol C Tables 4.2.6.8 and 6.1.1.4'
S S 0.1246 0.1234 'International Tables Vol C Tables 4.2.6.8 and 6.1.1.4'
Ni Ni 0.3393 1.1124 'International Tables Vol C Tables 4.2.6.8 and 6.1.1.4'
I I -0.4742 1.8119 'International Tables Vol C Tables 4.2.6.8 and 6.1.1.4'

loop_
_geom_angle_atom_site_label_1
_geom_angle_atom_site_label_2
_geom_angle_atom_site_label_3
_geom_angle_site_symmetry_1
_geom_angle_site_symmetry_3
_geom_angle
S2 Ni1 S2 . 2_666 180.00(2)
S2 Ni1 S1 . 2_666 87.79(2)
S2 Ni1 S1 2_666 2_666 92.21(2)
S2 Ni1 S1 . . 92.21(2)
S2 Ni1 S1 2_666 . 87.79(2)
S1 Ni1 S1 2_666 . 180.0
C2 S1 Ni1 . . 103.65(8)
C3 S2 Ni1 . . 103.92(7)
O1 C1 O2 . . 124.4(2)
O1 C1 C2 . . 125.5(2)
O2 C1 C2 . . 110.01(17)
C3 C2 C1 . . 123.32(18)
C3 C2 S1 . . 120.87(16)
C1 C2 S1 . . 115.73(16)
C2 C3 C4 . . 120.38(19)
C2 C3 S2 . . 119.18(16)
C4 C3 S2 . . 120.43(16)
O3 C4 O4 . . 123.7(2)
O3 C4 C3 . . 124.2(2)
O4 C4 C3 . . 112.05(18)
O2 C5 H5B . . 109.5
O2 C5 H5C . . 109.5
H5B C5 H5C . . 109.5
O2 C5 H5D . . 109.5
H5B C5 H5D . . 109.5
H5C C5 H5D . . 109.5
O4 C6 H6B . . 109.5
O4 C6 H6C . . 109.5
H6B C6 H6C . . 109.5
O4 C6 H6D . . 109.5
H6B C6 H6D . . 109.5
H6C C6 H6D . . 109.5
C1 O2 C5 . . 116.9(2)
C4 O4 C6 . . 115.8(2)
C1A P1A C19A . . 109.71(8)
C1A P1A C13A . . 107.97(8)
C19A P1A C13A . . 109.44(8)
C1A P1A C7A . . 108.59(8)
C19A P1A C7A . . 107.99(8)
C13A P1A C7A . . 113.12(8)
C2A C1A C6A . . 119.59(17)
C2A C1A P1A . . 121.53(13)
C6A C1A P1A . . 118.79(14)
C3A C2A C1A . . 120.01(19)
C3A C2A H2A . . 120.0
C1A C2A H2A . . 120.0
C4A C3A C2A . . 119.7(2)
C4A C3A H3A . . 120.1
C2A C3A H3A . . 120.1
C5A C4A C3A . . 120.61(19)
C5A C4A H4A . . 119.7
C3A C4A H4A . . 119.7
C4A C5A C6A . . 120.4(2)
C4A C5A H5A . . 119.8
C6A C5A H5A . . 119.8
C5A C6A C1A . . 119.7(2)
C5A C6A H6A . . 120.2
C1A C6A H6A . . 120.2
C12A C7A C8A . . 119.21(17)
C12A C7A P1A . . 121.30(14)
C8A C7A P1A . . 119.40(14)
C9A C8A C7A . . 120.0(2)
C9A C8A H8A . . 120.0
C7A C8A H8A . . 120.0
C10A C9A C8A . . 120.6(2)
C10A C9A H9A . . 119.7
C8A C9A H9A . . 119.7
C11A C10A C9A . . 119.7(2)
C11A C10A H10A . . 120.2
C9A C10A H10A . . 120.2
C10A C11A C12A . . 120.4(2)
C10A C11A H11A . . 119.8
C12A C11A H11A . . 119.8
C7A C12A C11A . . 120.1(2)
C7A C12A H12A . . 120.0
C11A C12A H12A . . 120.0
C14A C13A C18A . . 119.08(17)
C14A C13A P1A . . 119.77(14)
C18A C13A P1A . . 121.11(14)
C13A C14A C15A . . 119.67(19)
C13A C14A H14A . . 120.2
C15A C14A H14A . . 120.2
C16A C15A C14A . . 120.5(2)
C16A C15A H15A . . 119.7
C14A C15A H15A . . 119.7
C15A C16A C17A . . 120.24(19)
C15A C16A H16A . . 119.9
C17A C16A H16A . . 119.9
C16A C17A C18A . . 119.8(2)
C16A C17A H17A . . 120.1
C18A C17A H17A . . 120.1
C17A C18A C13A . . 120.63(19)
C17A C18A H18A . . 119.7
C13A C18A H18A . . 119.7
C24A C19A C20A . . 119.88(17)
C24A C19A P1A . . 118.20(13)
C20A C19A P1A . . 121.86(14)
C21A C20A C19A . . 119.5(2)
C21A C20A H20A . . 120.2
C19A C20A H20A . . 120.2
C22A C21A C20A . . 120.0(2)
C22A C21A H21A . . 120.0
C20A C21A H21A . . 120.0
C23A C22A C21A . . 120.7(2)
C23A C22A H22A . . 119.7
C21A C22A H22A . . 119.7
C22A C23A C24A . . 120.1(2)
C22A C23A H23A . . 119.9
C24A C23A H23A . . 119.9
C23A C24A C19A . . 119.73(19)
C23A C24A H24A . . 120.1
C19A C24A H24A . . 120.1

loop_
_geom_bond_atom_site_label_1
_geom_bond_atom_site_label_2
_geom_bond_site_symmetry_2
_geom_bond_distance
_geom_bond_publ_flag
Ni1 S2 . 2.1392(5) ?
Ni1 S2 2_666 2.1392(5) ?
Ni1 S1 2_666 2.1481(6) ?
Ni1 S1 . 2.1481(6) ?
S1 C2 . 1.710(2) ?
S2 C3 . 1.730(2) ?
C1 O1 . 1.196(3) ?
C1 O2 . 1.322(3) ?
C1 C2 . 1.497(3) ?
C2 C3 . 1.367(3) ?
C3 C4 . 1.477(3) ?
C4 O3 . 1.192(3) ?
C4 O4 . 1.336(3) ?
C5 O2 . 1.442(3) ?
C5 H5B . 0.9600 ?
C5 H5C . 0.9600 ?
C5 H5D . 0.9600 ?
C6 O4 . 1.442(3) ?
C6 H6B . 0.9600 ?
C6 H6C . 0.9600 ?
C6 H6D . 0.9600 ?
P1A C1A . 1.7916(16) ?
P1A C19A . 1.7974(17) ?
P1A C13A . 1.7982(17) ?
P1A C7A . 1.8004(17) ?
C1A C2A . 1.394(3) ?
C1A C6A . 1.395(3) ?
C2A C3A . 1.384(3) ?
C2A H2A . 0.9300 ?
C3A C4A . 1.383(3) ?
C3A H3A . 0.9300 ?
C4A C5A . 1.371(4) ?
C4A H4A . 0.9300 ?
C5A C6A . 1.382(3) ?
C5A H5A . 0.9300 ?
C6A H6A . 0.9300 ?
C7A C12A . 1.390(3) ?
C7A C8A . 1.393(3) ?
C8A C9A . 1.385(3) ?
C8A H8A . 0.9300 ?
C9A C10A . 1.380(4) ?
C9A H9A . 0.9300 ?
C10A C11A . 1.376(4) ?
C10A H10A . 0.9300 ?
C11A C12A . 1.390(3) ?
C11A H11A . 0.9300 ?
C12A H12A . 0.9300 ?
C13A C14A . 1.388(3) ?
C13A C18A . 1.391(3) ?
C14A C15A . 1.391(3) ?
C14A H14A . 0.9300 ?
C15A C16A . 1.370(3) ?
C15A H15A . 0.9300 ?
C16A C17A . 1.375(3) ?
C16A H16A . 0.9300 ?
C17A C18A . 1.381(3) ?
C17A H17A . 0.9300 ?
C18A H18A . 0.9300 ?
C19A C24A . 1.392(3) ?
C19A C20A . 1.393(2) ?
C20A C21A . 1.384(3) ?
C20A H20A . 0.9300 ?
C21A C22A . 1.380(4) ?
C21A H21A . 0.9300 ?
C22A C23A . 1.370(3) ?
C22A H22A . 0.9300 ?
C23A C24A . 1.382(3) ?
C23A H23A . 0.9300 ?
C24A H24A . 0.9300 ?
